data_7248238
loop_
_publ_author_name
'Novikov, Anton P.'
'Volkov, Mikhail A.'

_publ_section_title
;
 The influence of the alkoxy substituent length on the crystal structures
 of Tc(v) complexes with pyrazine
;
_journal_issue 12
_journal_name_full CrystEngComm
_journal_page_first 1747
_journal_page_last 1755
_journal_paper_doi 10.1039/D4CE00029C
_journal_volume 26
_journal_year 2024
_chemical_formula_moiety 'C10 H13 Cl2 N4 O2 Tc'
_chemical_formula_sum 'C10 H13 Cl2 N4 O2 Tc'
_chemical_formula_weight 390.14
_space_group_crystal_system monoclinic
_space_group_IT_number 14
_space_group_name_Hall '-P 2yn'
_space_group_name_H-M_alt 'P 1 21/n 1'
_atom_sites_solution_hydrogens mixed
_atom_sites_solution_primary dual
_audit_creation_date 2023-07-10
_audit_creation_method
;
Olex2 1.5
(compiled 2023.03.06 svn.rbb2c1857 for OlexSys, GUI svn.r6748)
;
_audit_update_record
;
2023-10-18 deposited with the CCDC.	2024-02-13 downloaded from the CCDC.
;
_cell_angle_alpha 90
_cell_angle_beta 105.197(2)
_cell_angle_gamma 90
_cell_formula_units_Z 4
_cell_length_a 11.6629(6)
_cell_length_b 9.0674(5)
_cell_length_c 14.0443(7)
_cell_measurement_reflns_used 6848
_cell_measurement_temperature 100(2)
_cell_measurement_theta_max 30.046
_cell_measurement_theta_min 2.885
_cell_volume 1433.28(13)
_computing_cell_refinement 'SAINT V8.40B (Bruker, 2020)'
_computing_data_reduction 'SAINT V8.40B (Bruker, 2020)'
_computing_molecular_graphics 'Olex2 1.5 (Dolomanov et al., 2009)'
_computing_publication_material 'Olex2 1.5 (Dolomanov et al., 2009)'
_computing_structure_refinement 'SHELXL 2018/3 (Sheldrick, 2015)'
_computing_structure_solution 'SHELXT 2018/2 (Sheldrick, 2018)'
_diffrn_ambient_temperature 100(2)
_diffrn_measured_fraction_theta_full 0.994
_diffrn_measured_fraction_theta_max 0.996
_diffrn_measurement_device_type 'Bruker KAPPA APEX II area-detector diffractometer'
_diffrn_radiation_type MoK\a
_diffrn_radiation_wavelength 0.71073
_diffrn_reflns_av_R_equivalents 0.0339
_diffrn_reflns_av_unetI/netI 0.0278
_diffrn_reflns_Laue_measured_fraction_full 0.994
_diffrn_reflns_Laue_measured_fraction_max 0.996
_diffrn_reflns_limit_h_max 16
_diffrn_reflns_limit_h_min -16
_diffrn_reflns_limit_k_max 12
_diffrn_reflns_limit_k_min -12
_diffrn_reflns_limit_l_max 19
_diffrn_reflns_limit_l_min -19
_diffrn_reflns_number 21488
_diffrn_reflns_point_group_measured_fraction_full 0.994
_diffrn_reflns_point_group_measured_fraction_max 0.996
_diffrn_reflns_theta_full 25.242
_diffrn_reflns_theta_max 29.997
_diffrn_reflns_theta_min 4.192
_diffrn_source_current 30.0
_diffrn_source_power 1.5
_diffrn_source_voltage 50.0
_exptl_absorpt_coefficient_mu 1.379
_exptl_absorpt_correction_T_max 1.0000
_exptl_absorpt_correction_T_min 0.9298
_exptl_absorpt_correction_type multi-scan
_exptl_absorpt_process_details
;
SADABS-2016/2 (Bruker,2016/2) was used for absorption correction.
wR2(int) was 0.0556 before and 0.0453 after correction.
The Ratio of minimum to maximum transmission is 0.9298.
The \l/2 correction factor is Not present.
;
_exptl_crystal_colour green
_exptl_crystal_colour_primary green
_exptl_crystal_density_diffrn 1.808
_exptl_crystal_description block
_exptl_crystal_F_000 776
_exptl_crystal_size_max 0.24
_exptl_crystal_size_mid 0.2
_exptl_crystal_size_min 0.17
_refine_diff_density_max 0.469
_refine_diff_density_min -0.372
_refine_diff_density_rms 0.081
_refine_ls_extinction_method none
_refine_ls_goodness_of_fit_ref 1.022
_refine_ls_hydrogen_treatment mixed
_refine_ls_matrix_type full
_refine_ls_number_parameters 214
_refine_ls_number_reflns 4174
_refine_ls_number_restraints 1
_refine_ls_restrained_S_all 1.022
_refine_ls_R_factor_all 0.0310
_refine_ls_R_factor_gt 0.0228
_refine_ls_shift/su_max 0.003
_refine_ls_shift/su_mean 0.000
_refine_ls_structure_factor_coef Fsqd
_refine_ls_weighting_details 'w=1/[\s^2^(Fo^2^)+(0.0173P)^2^+0.7229P] where P=(Fo^2^+2Fc^2^)/3'
_refine_ls_weighting_scheme calc
_refine_ls_wR_factor_gt 0.0456
_refine_ls_wR_factor_ref 0.0488
_reflns_Friedel_coverage 0.000
_reflns_number_gt 3561
_reflns_number_total 4174
_reflns_threshold_expression 'I > 2\s(I)'
_cod_data_source_file d4ce00029c2.cif
_cod_data_source_block mv8_lt_0m_a
_cod_depositor_comments 'Adding full bibliography for 7248235--7248244.cif.'
_cod_database_code 7248238
_shelx_shelxl_version_number 2018/3
_shelx_space_group_comment
;
The symmetry employed for this shelxl refinement is uniquely defined
by the following loop, which should always be used as a source of
symmetry information in preference to the above space-group names.
They are only intended as comments.
;
_shelx_estimated_absorpt_t_max 0.799
_shelx_estimated_absorpt_t_min 0.733
_olex2_refinement_description
;
1. Restrained distances
 C9-C10 \\sim C9-C10A
 with sigma of 0.02
2. Others
 Sof(C10A)=Sof(H10D)=Sof(H10E)=Sof(H10F)=1-FVAR(1)
 Sof(C10)=Sof(H10A)=Sof(H10B)=Sof(H10C)=FVAR(1)
3.a Idealised Me refined as rotating group:
 C10(H10A,H10B,H10C), C10A(H10D,H10E,H10F)
;
_olex2_submission_special_instructions 'No special instructions were received'

loop_
_space_group_symop_operation_xyz
'x, y, z'
'-x+1/2, y+1/2, -z+1/2'
'-x, -y, -z'
'x-1/2, -y-1/2, z-1/2'

loop_
_atom_site_label
_atom_site_type_symbol
_atom_site_fract_x
_atom_site_fract_y
_atom_site_fract_z
_atom_site_U_iso_or_equiv
_atom_site_adp_type
_atom_site_occupancy
_atom_site_site_symmetry_order
_atom_site_calc_flag
_atom_site_refinement_flags_posn
_atom_site_refinement_flags_adp
_atom_site_refinement_flags_occupancy
_atom_site_disorder_assembly
_atom_site_disorder_group
Tc1 Tc 0.42435(2) 0.50518(2) 0.71353(2) 0.00973(4) Uani 1 1 d . . . . .
Cl1 Cl 0.45084(4) 0.66587(5) 0.58131(3) 0.01795(9) Uani 1 1 d . . . . .
Cl2 Cl 0.41712(4) 0.34883(5) 0.84702(3) 0.01907(9) Uani 1 1 d . . . . .
O1 O 0.58097(10) 0.44915(13) 0.72397(8) 0.0134(2) Uani 1 1 d . . . . .
O2 O 0.28381(11) 0.56346(13) 0.68683(9) 0.0177(3) Uani 1 1 d . . . . .
N2 N 0.57655(13) 0.91781(16) 0.93744(10) 0.0160(3) Uani 1 1 d . . . . .
N1 N 0.48457(12) 0.68214(15) 0.81362(9) 0.0107(3) Uani 1 1 d . . . . .
N4 N 0.29566(15) 0.07538(18) 0.49563(12) 0.0258(4) Uani 1 1 d . . . . .
N3 N 0.37081(13) 0.32170(15) 0.61525(10) 0.0133(3) Uani 1 1 d . . . . .
C3 C 0.47525(16) 0.92910(19) 0.86580(13) 0.0157(3) Uani 1 1 d . . . . .
H3 H 0.4396(19) 1.018(2) 0.8595(15) 0.019 Uiso 1 1 d . U . . .
C2 C 0.62929(16) 0.78621(19) 0.94777(12) 0.0145(3) Uani 1 1 d . . . . .
H2 H 0.7005(18) 0.776(2) 0.9974(14) 0.017 Uiso 1 1 d . U . . .
C1 C 0.58404(15) 0.66764(19) 0.88688(12) 0.0131(3) Uani 1 1 d . . . . .
H1 H 0.6208(18) 0.582(2) 0.8941(14) 0.016 Uiso 1 1 d . U . . .
C6 C 0.39363(18) 0.0731(2) 0.57046(14) 0.0225(4) Uani 1 1 d . . . . .
H6 H 0.435(2) -0.015(2) 0.5844(16) 0.027 Uiso 1 1 d . U . . .
C7 C 0.23670(18) 0.2028(2) 0.48134(14) 0.0234(4) Uani 1 1 d . . . . .
H7 H 0.169(2) 0.207(2) 0.4290(16) 0.028 Uiso 1 1 d . U . . .
C4 C 0.42845(15) 0.81364(18) 0.80320(12) 0.0128(3) Uani 1 1 d . . . . .
H4 H 0.3554(18) 0.823(2) 0.7521(14) 0.015 Uiso 1 1 d . U . . .
C5 C 0.43159(17) 0.19418(19) 0.63054(13) 0.0186(4) Uani 1 1 d . . . . .
H5 H 0.4982(19) 0.194(2) 0.6857(15) 0.022 Uiso 1 1 d . U . . .
C8 C 0.27306(16) 0.32644(19) 0.53985(13) 0.0167(3) Uani 1 1 d . . . . .
H8 H 0.2280(18) 0.413(2) 0.5282(14) 0.020 Uiso 1 1 d . U . . .
C9 C 0.67861(17) 0.4548(3) 0.68118(15) 0.0237(4) Uani 1 1 d D . . . .
H9A H 0.652(2) 0.488(2) 0.6175(17) 0.028 Uiso 1 1 d . U . . .
H9B H 0.705(2) 0.361(3) 0.6767(15) 0.028 Uiso 1 1 d . U . . .
C10 C 0.7658(8) 0.5636(11) 0.7312(6) 0.0371(17) Uani 0.60(2) 1 d D . P A 1
H10A H 0.728669 0.661333 0.725087 0.056 Uiso 0.60(2) 1 calc R U P A 1
H10B H 0.832605 0.564985 0.701054 0.056 Uiso 0.60(2) 1 calc R U P A 1
H10C H 0.794628 0.537607 0.801165 0.056 Uiso 0.60(2) 1 calc R U P A 1
C10A C 0.7923(8) 0.486(3) 0.7572(10) 0.060(5) Uani 0.40(2) 1 d D . P A 2
H10D H 0.782103 0.573506 0.795438 0.090 Uiso 0.40(2) 1 calc R U P A 2
H10E H 0.855551 0.504604 0.724589 0.090 Uiso 0.40(2) 1 calc R U P A 2
H10F H 0.813560 0.401390 0.801537 0.090 Uiso 0.40(2) 1 calc R U P A 2

loop_
_atom_site_aniso_label
_atom_site_aniso_U_11
_atom_site_aniso_U_22
_atom_site_aniso_U_33
_atom_site_aniso_U_23
_atom_site_aniso_U_13
_atom_site_aniso_U_12
Tc1 0.00768(6) 0.00760(7) 0.01270(7) -0.00125(5) 0.00051(4) -0.00018(5)
Cl1 0.0252(2) 0.01378(19) 0.01347(18) 0.00065(15) 0.00267(16) -0.00136(16)
Cl2 0.0223(2) 0.0156(2) 0.0193(2) 0.00323(16) 0.00560(17) -0.00501(16)
O1 0.0100(6) 0.0128(6) 0.0166(6) -0.0034(4) 0.0023(4) -0.0002(4)
O2 0.0122(6) 0.0120(6) 0.0265(7) -0.0044(5) 0.0008(5) 0.0003(5)
N2 0.0155(7) 0.0158(7) 0.0170(7) -0.0044(6) 0.0047(6) -0.0021(6)
N1 0.0108(7) 0.0103(6) 0.0112(6) -0.0008(5) 0.0031(5) -0.0008(5)
N4 0.0284(9) 0.0159(8) 0.0271(9) -0.0065(6) -0.0030(7) -0.0031(7)
N3 0.0128(7) 0.0100(6) 0.0155(7) -0.0018(5) 0.0006(5) -0.0009(5)
C3 0.0144(8) 0.0123(8) 0.0201(8) -0.0037(6) 0.0042(7) 0.0017(6)
C2 0.0127(8) 0.0179(8) 0.0125(8) -0.0009(6) 0.0025(6) -0.0016(7)
C1 0.0137(8) 0.0121(8) 0.0133(7) 0.0003(6) 0.0032(6) -0.0001(6)
C6 0.0259(10) 0.0108(8) 0.0267(10) -0.0035(7) -0.0004(8) 0.0016(7)
C7 0.0228(10) 0.0176(9) 0.0228(9) -0.0039(7) -0.0065(8) -0.0023(8)
C4 0.0094(8) 0.0123(8) 0.0162(8) -0.0009(6) 0.0023(6) 0.0013(6)
C5 0.0183(9) 0.0132(8) 0.0206(9) -0.0019(7) -0.0018(7) 0.0030(7)
C8 0.0152(8) 0.0129(8) 0.0186(8) -0.0007(6) -0.0018(7) 0.0003(7)
C9 0.0151(9) 0.0335(11) 0.0239(10) -0.0075(8) 0.0077(7) 0.0020(8)
C10 0.018(3) 0.066(4) 0.029(3) -0.017(3) 0.010(2) -0.018(2)
C10A 0.012(3) 0.134(15) 0.036(5) -0.046(7) 0.010(3) -0.018(5)

loop_
_atom_type_symbol
_atom_type_description
_atom_type_scat_dispersion_real
_atom_type_scat_dispersion_imag
_atom_type_scat_source
C C 0.0033 0.0016 'International Tables Vol C Tables 4.2.6.8 and 6.1.1.4'
H H 0.0000 0.0000 'International Tables Vol C Tables 4.2.6.8 and 6.1.1.4'
Cl Cl 0.1484 0.1585 'International Tables Vol C Tables 4.2.6.8 and 6.1.1.4'
N N 0.0061 0.0033 'International Tables Vol C Tables 4.2.6.8 and 6.1.1.4'
O O 0.0106 0.0060 'International Tables Vol C Tables 4.2.6.8 and 6.1.1.4'
Tc Tc -1.4390 0.7593 'International Tables Vol C Tables 4.2.6.8 and 6.1.1.4'

loop_
_geom_angle_atom_site_label_1
_geom_angle_atom_site_label_2
_geom_angle_atom_site_label_3
_geom_angle
_geom_angle_site_symmetry_1
_geom_angle_site_symmetry_3
_geom_angle_publ_flag
Cl2 Tc1 Cl1 174.958(16) . . ?
O1 Tc1 Cl1 84.59(4) . . ?
O1 Tc1 Cl2 90.69(4) . . ?
O1 Tc1 N1 90.38(5) . . ?
O1 Tc1 N3 87.32(5) . . ?
O2 Tc1 Cl1 87.30(5) . . ?
O2 Tc1 Cl2 97.51(5) . . ?
O2 Tc1 O1 171.28(6) . . ?
O2 Tc1 N1 92.54(5) . . ?
O2 Tc1 N3 89.88(6) . . ?
N1 Tc1 Cl1 88.10(4) . . ?
N1 Tc1 Cl2 90.15(4) . . ?
N1 Tc1 N3 177.49(5) . . ?
N3 Tc1 Cl1 92.69(4) . . ?
N3 Tc1 Cl2 88.87(4) . . ?
C9 O1 Tc1 146.52(12) . . ?
C2 N2 C3 116.17(15) . . ?
C1 N1 Tc1 120.18(11) . . ?
C1 N1 C4 117.88(14) . . ?
C4 N1 Tc1 121.87(11) . . ?
C7 N4 C6 115.70(16) . . ?
C5 N3 Tc1 120.77(11) . . ?
C8 N3 Tc1 121.86(11) . . ?
C8 N3 C5 117.29(15) . . ?
N2 C3 H3 115.9(14) . . ?
N2 C3 C4 122.85(16) . . ?
C4 C3 H3 121.3(13) . . ?
N2 C2 H2 117.3(13) . . ?
N2 C2 C1 122.41(16) . . ?
C1 C2 H2 120.3(12) . . ?
N1 C1 C2 120.63(16) . . ?
N1 C1 H1 118.2(13) . . ?
C2 C1 H1 121.2(13) . . ?
N4 C6 H6 117.8(14) . . ?
N4 C6 C5 122.57(17) . . ?
C5 C6 H6 119.5(14) . . ?
N4 C7 H7 117.0(14) . . ?
N4 C7 C8 123.04(17) . . ?
C8 C7 H7 120.0(14) . . ?
N1 C4 C3 120.01(15) . . ?
N1 C4 H4 118.1(12) . . ?
C3 C4 H4 121.9(12) . . ?
N3 C5 C6 120.93(16) . . ?
N3 C5 H5 114.5(13) . . ?
C6 C5 H5 124.5(13) . . ?
N3 C8 C7 120.47(16) . . ?
N3 C8 H8 119.1(12) . . ?
C7 C8 H8 120.4(12) . . ?
O1 C9 H9A 108.9(14) . . ?
O1 C9 H9B 108.7(14) . . ?
O1 C9 C10 110.8(3) . . ?
O1 C9 C10A 111.3(4) . . ?
H9A C9 H9B 105.6(18) . . ?
C10 C9 H9A 105.3(14) . . ?
C10 C9 H9B 117.1(15) . . ?
C10A C9 H9A 130.0(17) . . ?
C10A C9 H9B 88.5(18) . . ?
C9 C10 H10A 109.5 . . ?
C9 C10 H10B 109.5 . . ?
C9 C10 H10C 109.5 . . ?
H10A C10 H10B 109.5 . . ?
H10A C10 H10C 109.5 . . ?
H10B C10 H10C 109.5 . . ?
C9 C10A H10D 109.5 . . ?
C9 C10A H10E 109.5 . . ?
C9 C10A H10F 109.5 . . ?
H10D C10A H10E 109.5 . . ?
H10D C10A H10F 109.5 . . ?
H10E C10A H10F 109.5 . . ?

loop_
_geom_bond_atom_site_label_1
_geom_bond_atom_site_label_2
_geom_bond_distance
_geom_bond_site_symmetry_2
_geom_bond_publ_flag
Tc1 Cl1 2.4429(4) . ?
Tc1 Cl2 2.3695(4) . ?
Tc1 O1 1.8643(12) . ?
Tc1 O2 1.6687(12) . ?
Tc1 N1 2.1275(13) . ?
Tc1 N3 2.1474(14) . ?
O1 C9 1.421(2) . ?
N2 C3 1.340(2) . ?
N2 C2 1.333(2) . ?
N1 C1 1.340(2) . ?
N1 C4 1.349(2) . ?
N4 C6 1.335(2) . ?
N4 C7 1.333(2) . ?
N3 C5 1.344(2) . ?
N3 C8 1.338(2) . ?
C3 H3 0.90(2) . ?
C3 C4 1.384(2) . ?
C2 H2 0.94(2) . ?
C2 C1 1.389(2) . ?
C1 H1 0.88(2) . ?
C6 H6 0.93(2) . ?
C6 C5 1.385(2) . ?
C7 H7 0.93(2) . ?
C7 C8 1.389(2) . ?
C4 H4 0.96(2) . ?
C5 H5 0.94(2) . ?
C8 H8 0.94(2) . ?
C9 H9A 0.92(2) . ?
C9 H9B 0.91(2) . ?
C9 C10 1.458(5) . ?
C9 C10A 1.496(8) . ?
C10 H10A 0.9800 . ?
C10 H10B 0.9800 . ?
C10 H10C 0.9800 . ?
C10A H10D 0.9800 . ?
C10A H10E 0.9800 . ?
C10A H10F 0.9800 . ?

loop_
_geom_hbond_atom_site_label_D
_geom_hbond_atom_site_label_H
_geom_hbond_atom_site_label_A
_geom_hbond_distance_DH
_geom_hbond_distance_HA
_geom_hbond_distance_DA
_geom_hbond_angle_DHA
_geom_hbond_site_symmetry_A
_geom_hbond_publ_flag
C3 H3 O2 0.90(2) 2.55(2) 3.160(2) 125.8(16) 2_556 yes
C1 H1 N4 0.88(2) 2.59(2) 3.362(2) 147.0(16) 4_666 yes
C8 H8 N2 0.94(2) 2.43(2) 3.312(2) 156.6(16) 4_575 yes

loop_
_geom_torsion_atom_site_label_1
_geom_torsion_atom_site_label_2
_geom_torsion_atom_site_label_3
_geom_torsion_atom_site_label_4
_geom_torsion
_geom_torsion_site_symmetry_1
_geom_torsion_site_symmetry_2
_geom_torsion_site_symmetry_3
_geom_torsion_site_symmetry_4
_geom_torsion_publ_flag
Tc1 O1 C9 C10 101.4(6) . . . . ?
Tc1 O1 C9 C10A 135.7(13) . . . . ?
Tc1 N1 C1 C2 174.84(12) . . . . ?
Tc1 N1 C4 C3 -175.48(12) . . . . ?
Tc1 N3 C5 C6 176.47(15) . . . . ?
Tc1 N3 C8 C7 -175.94(14) . . . . ?
Cl1 Tc1 O1 C9 -10.7(2) . . . . ?
Cl2 Tc1 O1 C9 171.1(2) . . . . ?
N2 C3 C4 N1 0.8(3) . . . . ?
N2 C2 C1 N1 0.7(3) . . . . ?
N1 Tc1 O1 C9 -98.8(2) . . . . ?
N4 C6 C5 N3 -0.5(3) . . . . ?
N4 C7 C8 N3 -0.5(3) . . . . ?
N3 Tc1 O1 C9 82.2(2) . . . . ?
C3 N2 C2 C1 1.3(3) . . . . ?
C2 N2 C3 C4 -2.0(3) . . . . ?
C1 N1 C4 C3 1.3(2) . . . . ?
C6 N4 C7 C8 -0.2(3) . . . . ?
C7 N4 C6 C5 0.7(3) . . . . ?
C4 N1 C1 C2 -2.0(2) . . . . ?
C5 N3 C8 C7 0.7(3) . . . . ?
C8 N3 C5 C6 -0.2(3) . . . . ?
